data_7045591
loop_
_publ_author_name
'Bartalucci, Niccol\`o'
'Bortoluzzi, Marco'
'Pampaloni, Guido'
'Pinzino, Calogero'
'Zacchini, Stefano'
'Marchetti, Fabio'

_publ_section_title
;
 Stable coordination complexes of \a-diimines with Nb(v) and Ta(v)
 halides.
;
_journal_issue 10
_journal_name_full 'Dalton transactions (Cambridge, England : 2003)'
_journal_page_first 3346
_journal_page_last 3355
_journal_paper_doi 10.1039/c8dt00122g
_journal_volume 47
_journal_year 2018
_chemical_formula_sum 'C28.5 H31 Cl7 N3 Nb'
_chemical_formula_weight 756.62
_space_group_crystal_system monoclinic
_space_group_IT_number 14
_space_group_name_Hall '-P 2yn'
_space_group_name_H-M_alt 'P 1 21/n 1'
_symmetry_space_group_name_Hall '-P 2yn'
_symmetry_space_group_name_H-M 'P 1 21/n 1'
_atom_sites_solution_hydrogens geom
_audit_creation_method SHELXL-2014/7
_audit_update_record
;
2018-01-04 deposited with the CCDC.
2018-01-24 downloaded from the CCDC.
;
_cell_angle_alpha 90
_cell_angle_beta 97.617(4)
_cell_angle_gamma 90
_cell_formula_units_Z 4
_cell_length_a 8.3272(6)
_cell_length_b 18.4834(12)
_cell_length_c 22.5408(15)
_cell_measurement_reflns_used 5278
_cell_measurement_temperature 100(2)
_cell_measurement_theta_max 22.0115
_cell_measurement_theta_min 2.385
_cell_volume 3438.8(4)
_computing_cell_refinement 'APEX3 (Bruker AXS, 2015)'
_computing_data_collection 'APEX3 (Bruker AXS, 2015)'
_computing_data_reduction 'SAINT (Bruker AXS, 2015)'
_computing_molecular_graphics 'ORTEPIII (Johnson, 1996)'
_computing_publication_material 'XCIF 2014/2 (Bruker AXS, 2014)'
_computing_structure_refinement 'SHELXL-2014/7 (Sheldrick, 2014)'
_computing_structure_solution 'SHELXT (Sheldrick, 2015)'
_diffrn_ambient_temperature 100(2)
_diffrn_measured_fraction_theta_full 0.998
_diffrn_measured_fraction_theta_max 0.998
_diffrn_measurement_device_type 'CCD area detector'
_diffrn_measurement_method 'phi and omega scans'
_diffrn_radiation_monochromator graphite
_diffrn_radiation_source 'fine-focus sealed tube'
_diffrn_radiation_type MoK\a
_diffrn_radiation_wavelength 0.71073
_diffrn_reflns_av_R_equivalents 0.0872
_diffrn_reflns_av_unetI/netI 0.0479
_diffrn_reflns_Laue_measured_fraction_full 0.998
_diffrn_reflns_Laue_measured_fraction_max 0.998
_diffrn_reflns_limit_h_max 9
_diffrn_reflns_limit_h_min -9
_diffrn_reflns_limit_k_max 22
_diffrn_reflns_limit_k_min -22
_diffrn_reflns_limit_l_max 26
_diffrn_reflns_limit_l_min -26
_diffrn_reflns_number 49289
_diffrn_reflns_point_group_measured_fraction_full 0.998
_diffrn_reflns_point_group_measured_fraction_max 0.998
_diffrn_reflns_theta_full 25.023
_diffrn_reflns_theta_max 25.023
_diffrn_reflns_theta_min 1.823
_exptl_absorpt_coefficient_mu 0.917
_exptl_absorpt_correction_T_max 0.8979
_exptl_absorpt_correction_T_min 0.8524
_exptl_absorpt_correction_type empirical
_exptl_absorpt_process_details
; 
 Data were corrected for Lorentz polarization and absorption
 effects (empirical absorption correction SADABS).
 R(int) =  0.1327 (selected reflections only, before parameter refinement)
 R(int) =  0.0666 (selected reflections only, after parameter refinement)
;
_exptl_crystal_colour orange
_exptl_crystal_density_diffrn 1.461
_exptl_crystal_description prism
_exptl_crystal_F_000 1532
_exptl_crystal_size_max 0.180
_exptl_crystal_size_mid 0.140
_exptl_crystal_size_min 0.120
_refine_diff_density_max 2.335
_refine_diff_density_min -1.134
_refine_diff_density_rms 0.168
_refine_ls_extinction_method none
_refine_ls_goodness_of_fit_ref 1.034
_refine_ls_hydrogen_treatment constr
_refine_ls_matrix_type full
_refine_ls_number_parameters 366
_refine_ls_number_reflns 6041
_refine_ls_number_restraints 9
_refine_ls_restrained_S_all 1.037
_refine_ls_R_factor_all 0.0909
_refine_ls_R_factor_gt 0.0670
_refine_ls_shift/su_max 0.002
_refine_ls_shift/su_mean 0.000
_refine_ls_structure_factor_coef Fsqd
_refine_ls_weighting_details 'w=1/[\s^2^(Fo^2^)+(0.1305P)^2^+15.5157P] where P=(Fo^2^+2Fc^2^)/3'
_refine_ls_weighting_scheme calc
_refine_ls_wR_factor_gt 0.1984
_refine_ls_wR_factor_ref 0.2200
_reflns_Friedel_coverage 0.000
_reflns_number_gt 4492
_reflns_number_total 6041
_reflns_threshold_expression 'I > 2\s(I)'
_cod_data_source_file c8dt00122g2.cif
_cod_data_source_block 5
_cod_depositor_comments 'Adding full bibliography for 7045585--7045593.cif.'
_cod_original_formula_sum 'C28.50 H31 Cl7 N3 Nb'
_cod_database_code 7045591
_shelx_shelxl_version_number 2014/7
_shelx_space_group_comment
;
The symmetry employed for this shelxl refinement is uniquely defined
by the following loop, which should always be used as a source of
symmetry information in preference to the above space-group names.
They are only intended as comments.
;
_shelx_estimated_absorpt_t_min 0.852
_shelx_estimated_absorpt_t_max 0.898

loop_
_space_group_symop_operation_xyz
'x, y, z'
'-x+1/2, y+1/2, -z+1/2'
'-x, -y, -z'
'x-1/2, -y-1/2, z-1/2'

loop_
_atom_site_label
_atom_site_type_symbol
_atom_site_fract_x
_atom_site_fract_y
_atom_site_fract_z
_atom_site_U_iso_or_equiv
_atom_site_adp_type
_atom_site_occupancy
_atom_site_site_symmetry_order
_atom_site_calc_flag
_atom_site_refinement_flags_posn
_atom_site_refinement_flags_adp
_atom_site_refinement_flags_occupancy
_atom_site_disorder_assembly
_atom_site_disorder_group
Nb1 Nb 0.90450(7) 0.11203(3) 0.79008(2) 0.0245(2) Uani 1 1 d . . . . .
Cl1 Cl 0.9846(2) 0.02773(10) 0.86663(8) 0.0382(4) Uani 1 1 d . . . . .
Cl2 Cl 0.6303(2) 0.08771(12) 0.79573(8) 0.0447(5) Uani 1 1 d . . . . .
Cl3 Cl 0.9080(3) 0.02255(10) 0.71779(8) 0.0431(5) Uani 1 1 d . . . . .
Cl4 Cl 1.17949(19) 0.13881(9) 0.78426(7) 0.0285(4) Uani 1 1 d . . . . .
Cl5 Cl 0.9025(2) 0.20019(10) 0.86510(8) 0.0379(4) Uani 1 1 d . . . . .
Cl6 Cl 0.8316(2) 0.20007(9) 0.71630(8) 0.0321(4) Uani 1 1 d . . . . .
N1 N 0.2988(6) 0.8866(3) 0.7880(2) 0.0246(12) Uani 1 1 d . . . . .
N2 N 0.4013(6) 0.8981(3) 0.8817(2) 0.0255(12) Uani 1 1 d . . . . .
N3 N 0.3771(7) 0.7390(3) 0.8928(2) 0.0280(12) Uani 1 1 d . . . . .
C1 C 0.3504(7) 0.8492(3) 0.8389(3) 0.0216(13) Uani 1 1 d . . . . .
C2 C 0.3165(8) 0.9596(4) 0.8000(3) 0.0307(15) Uani 1 1 d . . . . .
H2 H 0.2879 0.9980 0.7726 0.037 Uiso 1 1 calc R U . . .
C3 C 0.3820(8) 0.9662(4) 0.8577(3) 0.0301(15) Uani 1 1 d . . . . .
H3 H 0.4098 1.0103 0.8782 0.036 Uiso 1 1 calc R U . . .
C4 C 0.3468(7) 0.7703(3) 0.8424(3) 0.0239(13) Uani 1 1 d . . . . .
H4 H 0.3219 0.7424 0.8070 0.029 Uiso 1 1 calc R U . . .
C5 C 0.2309(8) 0.8564(3) 0.7313(3) 0.0253(14) Uani 1 1 d . . . . .
C6 C 0.0697(9) 0.8354(4) 0.7241(3) 0.0331(16) Uani 1 1 d . . . . .
C7 C 0.0056(10) 0.8075(4) 0.6680(3) 0.0391(18) Uani 1 1 d . . . . .
H7 H -0.1042 0.7923 0.6609 0.047 Uiso 1 1 calc R U . . .
C8 C 0.1034(11) 0.8025(4) 0.6234(3) 0.046(2) Uani 1 1 d . . . . .
H8 H 0.0590 0.7836 0.5856 0.055 Uiso 1 1 calc R U . . .
C9 C 0.2613(10) 0.8237(4) 0.6316(3) 0.0424(19) Uani 1 1 d . . . . .
H9 H 0.3246 0.8196 0.5996 0.051 Uiso 1 1 calc DR U . . .
C10 C 0.3311(9) 0.8515(4) 0.6869(3) 0.0329(16) Uani 1 1 d . . . . .
C11 C -0.0343(9) 0.8432(4) 0.7733(3) 0.0374(17) Uani 1 1 d . . . . .
H11A H -0.1437 0.8254 0.7594 0.056 Uiso 1 1 calc R U . . .
H11B H 0.0126 0.8151 0.8082 0.056 Uiso 1 1 calc R U . . .
H11C H -0.0398 0.8943 0.7845 0.056 Uiso 1 1 calc R U . . .
C12 C 0.5052(9) 0.8742(4) 0.6980(4) 0.0424(19) Uani 1 1 d . . . . .
H12A H 0.5556 0.8667 0.6616 0.064 Uiso 1 1 calc DR U . . .
H12B H 0.5116 0.9255 0.7090 0.064 Uiso 1 1 calc R U . . .
H12C H 0.5622 0.8453 0.7306 0.064 Uiso 1 1 calc R U . . .
C13 C 0.4818(8) 0.8845(3) 0.9414(3) 0.0263(14) Uani 1 1 d . . . . .
C14 C 0.3884(9) 0.8851(3) 0.9885(3) 0.0303(15) Uani 1 1 d . . . . .
C15 C 0.4708(10) 0.8739(4) 1.0459(3) 0.0374(17) Uani 1 1 d . . . . .
H15 H 0.4117 0.8728 1.0791 0.045 Uiso 1 1 calc R U . . .
C16 C 0.6351(10) 0.8646(4) 1.0549(3) 0.0418(19) Uani 1 1 d . . . . .
H16 H 0.6885 0.8579 1.0945 0.050 Uiso 1 1 calc R U . . .
C17 C 0.7241(9) 0.8648(4) 1.0079(3) 0.0404(18) Uani 1 1 d . . . . .
H17 H 0.8381 0.8582 1.0152 0.049 Uiso 1 1 calc R U . . .
C18 C 0.6478(9) 0.8748(4) 0.9484(3) 0.0328(16) Uani 1 1 d . . . . .
C19 C 0.2075(10) 0.8951(5) 0.9776(4) 0.048(2) Uani 1 1 d . . . . .
H19A H 0.1638 0.8939 1.0159 0.072 Uiso 1 1 calc R U . . .
H19B H 0.1821 0.9418 0.9580 0.072 Uiso 1 1 calc R U . . .
H19C H 0.1587 0.8560 0.9518 0.072 Uiso 1 1 calc R U . . .
C20 C 0.7420(9) 0.8722(5) 0.8963(4) 0.0438(19) Uani 1 1 d . . . . .
H20A H 0.8570 0.8650 0.9109 0.066 Uiso 1 1 calc R U . . .
H20B H 0.7026 0.8321 0.8699 0.066 Uiso 1 1 calc R U . . .
H20C H 0.7279 0.9178 0.8741 0.066 Uiso 1 1 calc R U . . .
C21 C 0.3741(8) 0.6618(4) 0.8946(3) 0.0283(14) Uani 1 1 d . . . . .
C22 C 0.2344(9) 0.6220(4) 0.8728(3) 0.0327(16) Uani 1 1 d . . . . .
C23 C 0.2383(12) 0.5478(4) 0.8796(4) 0.048(2) Uani 1 1 d . . . . .
H23 H 0.1457 0.5198 0.8650 0.058 Uiso 1 1 calc R U . . .
C24 C 0.3759(13) 0.5137(4) 0.9076(4) 0.055(2) Uani 1 1 d . . . . .
H24 H 0.3784 0.4625 0.9110 0.066 Uiso 1 1 calc R U . . .
C25 C 0.5104(12) 0.5541(4) 0.9307(4) 0.048(2) Uani 1 1 d . . . . .
H25 H 0.6031 0.5299 0.9505 0.058 Uiso 1 1 calc R U . . .
C26 C 0.5125(10) 0.6282(4) 0.9257(3) 0.0369(17) Uani 1 1 d . . . . .
C27 C 0.0800(9) 0.6564(4) 0.8451(4) 0.0438(19) Uani 1 1 d . . . . .
H27A H 0.0949 0.7089 0.8431 0.066 Uiso 1 1 calc R U . . .
H27B H 0.0502 0.6373 0.8046 0.066 Uiso 1 1 calc R U . . .
H27C H -0.0063 0.6457 0.8694 0.066 Uiso 1 1 calc R U . . .
C28 C 0.6567(9) 0.6718(4) 0.9510(3) 0.0428(19) Uani 1 1 d . . . . .
H28A H 0.6351 0.7232 0.9429 0.064 Uiso 1 1 calc R U . . .
H28B H 0.6782 0.6640 0.9943 0.064 Uiso 1 1 calc DR U . . .
H28C H 0.7512 0.6567 0.9324 0.064 Uiso 1 1 calc DR U . . .
C101 C 0.912(2) 0.3914(9) 1.0157(10) 0.0414(17) Uiso 0.227(4) 1 d D U P A -1
H10A H 1.0134 0.3839 1.0435 0.050 Uiso 0.227(4) 1 calc R U P A -1
H10B H 0.8263 0.4056 1.0397 0.050 Uiso 0.227(4) 1 calc R U P A -1
Cl11 Cl 0.8586(7) 0.3111(3) 0.9793(2) 0.0100(14) Uiso 0.227(4) 1 d D U P A -1
Cl12 Cl 0.9421(8) 0.4615(4) 0.9667(3) 0.0278(18) Uiso 0.227(4) 1 d D U P A -1
C201 C 0.784(2) 0.3057(8) 0.9727(8) 0.0100(14) Uiso 0.273(4) 1 d D U P A -2
H20D H 0.6970 0.2969 0.9979 0.012 Uiso 0.273(4) 1 calc R U P A -2
H20E H 0.7619 0.2747 0.9368 0.012 Uiso 0.273(4) 1 calc R U P A -2
Cl21 Cl 0.9572(8) 0.2818(4) 1.0102(3) 0.0375(17) Uiso 0.273(4) 1 d D U P A -2
Cl22 Cl 0.7762(9) 0.3931(4) 0.9510(3) 0.0414(17) Uiso 0.273(4) 1 d D U P A -2

loop_
_atom_site_aniso_label
_atom_site_aniso_U_11
_atom_site_aniso_U_22
_atom_site_aniso_U_33
_atom_site_aniso_U_23
_atom_site_aniso_U_13
_atom_site_aniso_U_12
Nb1 0.0250(4) 0.0260(4) 0.0226(3) 0.0028(2) 0.0039(2) -0.0026(2)
Cl1 0.0453(11) 0.0362(10) 0.0327(9) 0.0131(7) 0.0036(8) -0.0008(8)
Cl2 0.0290(10) 0.0689(14) 0.0363(10) 0.0094(9) 0.0047(8) -0.0157(9)
Cl3 0.0610(13) 0.0354(10) 0.0327(10) -0.0065(8) 0.0055(8) -0.0050(9)
Cl4 0.0238(8) 0.0308(9) 0.0311(8) 0.0053(7) 0.0046(6) 0.0008(6)
Cl5 0.0418(10) 0.0399(10) 0.0338(9) -0.0074(7) 0.0117(8) -0.0015(8)
Cl6 0.0277(9) 0.0350(9) 0.0335(9) 0.0115(7) 0.0036(7) 0.0036(7)
N1 0.021(3) 0.022(3) 0.030(3) -0.001(2) 0.004(2) 0.000(2)
N2 0.027(3) 0.023(3) 0.026(3) -0.002(2) 0.004(2) -0.002(2)
N3 0.031(3) 0.024(3) 0.029(3) -0.002(2) 0.005(2) -0.002(2)
C1 0.018(3) 0.021(3) 0.026(3) -0.001(3) 0.003(2) -0.002(2)
C2 0.035(4) 0.022(3) 0.036(4) 0.004(3) 0.008(3) -0.002(3)
C3 0.035(4) 0.020(3) 0.036(4) -0.003(3) 0.008(3) -0.006(3)
C4 0.022(3) 0.024(3) 0.027(3) -0.001(3) 0.006(3) 0.000(3)
C5 0.032(4) 0.019(3) 0.024(3) 0.002(3) 0.001(3) 0.004(3)
C6 0.035(4) 0.020(3) 0.043(4) 0.009(3) 0.002(3) -0.001(3)
C7 0.050(5) 0.027(4) 0.036(4) -0.003(3) -0.011(3) -0.006(3)
C8 0.068(6) 0.032(4) 0.034(4) -0.006(3) -0.008(4) 0.008(4)
C9 0.056(5) 0.038(4) 0.033(4) 0.002(3) 0.007(4) 0.020(4)
C10 0.040(4) 0.026(4) 0.033(4) 0.004(3) 0.008(3) 0.012(3)
C11 0.032(4) 0.037(4) 0.043(4) 0.007(3) 0.003(3) -0.006(3)
C12 0.035(4) 0.046(5) 0.050(5) 0.009(4) 0.017(4) 0.012(3)
C13 0.031(4) 0.023(3) 0.023(3) -0.003(3) -0.001(3) -0.001(3)
C14 0.035(4) 0.024(3) 0.033(4) -0.008(3) 0.010(3) -0.004(3)
C15 0.051(5) 0.035(4) 0.026(4) -0.003(3) 0.003(3) -0.004(3)
C16 0.058(5) 0.033(4) 0.030(4) -0.003(3) -0.012(4) -0.004(4)
C17 0.033(4) 0.044(4) 0.042(4) -0.008(3) -0.007(3) -0.001(3)
C18 0.033(4) 0.027(4) 0.038(4) -0.006(3) 0.006(3) -0.007(3)
C19 0.035(4) 0.070(6) 0.041(5) -0.008(4) 0.010(3) 0.009(4)
C20 0.027(4) 0.062(5) 0.043(5) 0.001(4) 0.008(3) -0.004(4)
C21 0.039(4) 0.020(3) 0.029(3) 0.005(3) 0.013(3) 0.002(3)
C22 0.039(4) 0.029(4) 0.031(4) -0.001(3) 0.009(3) -0.004(3)
C23 0.070(6) 0.032(4) 0.045(5) 0.001(4) 0.015(4) -0.014(4)
C24 0.096(7) 0.020(4) 0.051(5) 0.001(4) 0.022(5) 0.003(4)
C25 0.081(6) 0.029(4) 0.036(4) 0.009(3) 0.014(4) 0.017(4)
C26 0.053(5) 0.035(4) 0.025(4) 0.004(3) 0.015(3) 0.009(3)
C27 0.037(4) 0.039(4) 0.057(5) -0.010(4) 0.010(4) -0.011(3)
C28 0.038(4) 0.049(5) 0.039(4) 0.016(4) -0.002(3) 0.003(4)

loop_
_atom_type_symbol
_atom_type_description
_atom_type_scat_dispersion_real
_atom_type_scat_dispersion_imag
_atom_type_scat_source
C C 0.0033 0.0016 'International Tables Vol C Tables 4.2.6.8 and 6.1.1.4'
H H 0.0000 0.0000 'International Tables Vol C Tables 4.2.6.8 and 6.1.1.4'
N N 0.0061 0.0033 'International Tables Vol C Tables 4.2.6.8 and 6.1.1.4'
Cl Cl 0.1484 0.1585 'International Tables Vol C Tables 4.2.6.8 and 6.1.1.4'
Nb Nb -2.0727 0.6215 'International Tables Vol C Tables 4.2.6.8 and 6.1.1.4'

loop_
_geom_angle_atom_site_label_1
_geom_angle_atom_site_label_2
_geom_angle_atom_site_label_3
_geom_angle
Cl3 Nb1 Cl2 90.26(8)
Cl3 Nb1 Cl6 91.30(7)
Cl2 Nb1 Cl6 90.53(7)
Cl3 Nb1 Cl5 178.51(7)
Cl2 Nb1 Cl5 89.66(7)
Cl6 Nb1 Cl5 90.19(7)
Cl3 Nb1 Cl1 90.81(7)
Cl2 Nb1 Cl1 90.96(7)
Cl6 Nb1 Cl1 177.41(7)
Cl5 Nb1 Cl1 87.70(7)
Cl3 Nb1 Cl4 90.44(7)
Cl2 Nb1 Cl4 178.95(7)
Cl6 Nb1 Cl4 88.67(6)
Cl5 Nb1 Cl4 89.66(6)
Cl1 Nb1 Cl4 89.82(6)
C1 N1 C2 108.6(5)
C1 N1 C5 126.5(5)
C2 N1 C5 124.8(5)
C1 N2 C3 109.0(5)
C1 N2 C13 127.8(5)
C3 N2 C13 122.9(5)
C4 N3 C21 118.5(6)
N2 C1 N1 107.2(5)
N2 C1 C4 129.6(6)
N1 C1 C4 123.1(5)
C3 C2 N1 107.2(6)
C3 C2 H2 126.4
N1 C2 H2 126.4
C2 C3 N2 108.0(6)
C2 C3 H3 126.0
N2 C3 H3 126.0
N3 C4 C1 119.9(6)
N3 C4 H4 120.0
C1 C4 H4 120.0
C6 C5 C10 124.3(6)
C6 C5 N1 118.2(6)
C10 C5 N1 117.6(6)
C5 C6 C7 117.0(7)
C5 C6 C11 122.1(6)
C7 C6 C11 120.9(7)
C8 C7 C6 119.4(8)
C8 C7 H7 120.3
C6 C7 H7 120.3
C9 C8 C7 122.4(7)
C9 C8 H8 118.8
C7 C8 H8 118.8
C8 C9 C10 120.3(7)
C8 C9 H9 119.8
C10 C9 H9 119.8
C5 C10 C9 116.6(7)
C5 C10 C12 121.5(7)
C9 C10 C12 121.9(7)
C6 C11 H11A 109.5
C6 C11 H11B 109.5
H11A C11 H11B 109.5
C6 C11 H11C 109.5
H11A C11 H11C 109.5
H11B C11 H11C 109.5
C10 C12 H12A 109.5
C10 C12 H12B 109.5
H12A C12 H12B 109.5
C10 C12 H12C 109.5
H12A C12 H12C 109.5
H12B C12 H12C 109.5
C18 C13 C14 124.3(6)
C18 C13 N2 117.5(6)
C14 C13 N2 118.1(6)
C13 C14 C15 116.6(7)
C13 C14 C19 121.5(7)
C15 C14 C19 121.9(7)
C16 C15 C14 121.1(7)
C16 C15 H15 119.5
C14 C15 H15 119.5
C15 C16 C17 121.1(7)
C15 C16 H16 119.5
C17 C16 H16 119.5
C16 C17 C18 120.8(7)
C16 C17 H17 119.6
C18 C17 H17 119.6
C13 C18 C17 116.1(7)
C13 C18 C20 122.4(7)
C17 C18 C20 121.5(7)
C14 C19 H19A 109.5
C14 C19 H19B 109.5
H19A C19 H19B 109.5
C14 C19 H19C 109.5
H19A C19 H19C 109.5
H19B C19 H19C 109.5
C18 C20 H20A 109.5
C18 C20 H20B 109.5
H20A C20 H20B 109.5
C18 C20 H20C 109.5
H20A C20 H20C 109.5
H20B C20 H20C 109.5
C22 C21 C26 121.8(6)
C22 C21 N3 121.9(6)
C26 C21 N3 115.9(6)
C23 C22 C21 118.3(7)
C23 C22 C27 118.4(7)
C21 C22 C27 123.3(6)
C22 C23 C24 120.5(8)
C22 C23 H23 119.7
C24 C23 H23 119.7
C23 C24 C25 120.3(8)
C23 C24 H24 119.9
C25 C24 H24 119.9
C26 C25 C24 121.5(8)
C26 C25 H25 119.2
C24 C25 H25 119.2
C25 C26 C21 117.4(8)
C25 C26 C28 121.6(8)
C21 C26 C28 121.0(7)
C22 C27 H27A 109.5
C22 C27 H27B 109.5
H27A C27 H27B 109.5
C22 C27 H27C 109.5
H27A C27 H27C 109.5
H27B C27 H27C 109.5
C26 C28 H28A 109.5
C26 C28 H28B 109.5
H28A C28 H28B 109.5
C26 C28 H28C 109.5
H28A C28 H28C 109.5
H28B C28 H28C 109.5
Cl11 C101 Cl12 112.9(12)
Cl11 C101 H10A 109.0
Cl12 C101 H10A 109.0
Cl11 C101 H10B 109.0
Cl12 C101 H10B 109.0
H10A C101 H10B 107.8
Cl21 C201 Cl22 114.0(11)
Cl21 C201 H20D 108.8
Cl22 C201 H20D 108.8
Cl21 C201 H20E 108.8
Cl22 C201 H20E 108.8
H20D C201 H20E 107.6

loop_
_geom_bond_atom_site_label_1
_geom_bond_atom_site_label_2
_geom_bond_distance
Nb1 Cl3 2.3247(19)
Nb1 Cl2 2.3470(18)
Nb1 Cl6 2.3483(17)
Nb1 Cl5 2.3500(18)
Nb1 Cl1 2.3547(17)
Nb1 Cl4 2.3634(17)
N1 C1 1.360(8)
N1 C2 1.379(8)
N1 C5 1.441(8)
N2 C1 1.348(8)
N2 C3 1.370(9)
N2 C13 1.445(8)
N3 C4 1.270(8)
N3 C21 1.429(9)
C1 C4 1.462(9)
C2 C3 1.349(10)
C2 H2 0.9500
C3 H3 0.9500
C4 H4 0.9500
C5 C6 1.386(10)
C5 C10 1.387(9)
C6 C7 1.403(10)
C6 C11 1.503(10)
C7 C8 1.379(12)
C7 H7 0.9500
C8 C9 1.361(12)
C8 H8 0.9500
C9 C10 1.402(10)
C9 H9 0.9500
C10 C12 1.498(11)
C11 H11A 0.9800
C11 H11B 0.9800
C11 H11C 0.9800
C12 H12A 0.9800
C12 H12B 0.9800
C12 H12C 0.9800
C13 C18 1.383(10)
C13 C14 1.397(10)
C14 C15 1.395(10)
C14 C19 1.506(11)
C15 C16 1.367(12)
C15 H15 0.9500
C16 C17 1.372(12)
C16 H16 0.9500
C17 C18 1.417(10)
C17 H17 0.9500
C18 C20 1.495(10)
C19 H19A 0.9800
C19 H19B 0.9800
C19 H19C 0.9800
C20 H20A 0.9800
C20 H20B 0.9800
C20 H20C 0.9800
C21 C22 1.408(10)
C21 C26 1.411(10)
C22 C23 1.381(10)
C22 C27 1.496(11)
C23 C24 1.385(13)
C23 H23 0.9500
C24 C25 1.389(13)
C24 H24 0.9500
C25 C26 1.375(11)
C25 H25 0.9500
C26 C28 1.495(11)
C27 H27A 0.9800
C27 H27B 0.9800
C27 H27C 0.9800
C28 H28A 0.9800
C28 H28B 0.9800
C28 H28C 0.9800
C101 Cl11 1.725(17)
C101 Cl12 1.741(17)
C101 H10A 0.9900
C101 H10B 0.9900
C201 Cl21 1.634(15)
C201 Cl22 1.686(14)
C201 H20D 0.9900
C201 H20E 0.9900

loop_
_geom_torsion_atom_site_label_1
_geom_torsion_atom_site_label_2
_geom_torsion_atom_site_label_3
_geom_torsion_atom_site_label_4
_geom_torsion
C3 N2 C1 N1 -0.1(7)
C13 N2 C1 N1 -173.1(6)
C3 N2 C1 C4 179.9(6)
C13 N2 C1 C4 6.9(11)
C2 N1 C1 N2 -0.7(7)
C5 N1 C1 N2 -178.6(6)
C2 N1 C1 C4 179.3(6)
C5 N1 C1 C4 1.4(10)
C1 N1 C2 C3 1.3(7)
C5 N1 C2 C3 179.2(6)
N1 C2 C3 N2 -1.3(8)
C1 N2 C3 C2 0.9(8)
C13 N2 C3 C2 174.3(6)
C21 N3 C4 C1 -179.4(6)
N2 C1 C4 N3 9.0(10)
N1 C1 C4 N3 -171.0(6)
C1 N1 C5 C6 79.3(8)
C2 N1 C5 C6 -98.2(8)
C1 N1 C5 C10 -101.8(7)
C2 N1 C5 C10 80.7(8)
C10 C5 C6 C7 -0.1(10)
N1 C5 C6 C7 178.7(6)
C10 C5 C6 C11 -178.9(7)
N1 C5 C6 C11 -0.1(9)
C5 C6 C7 C8 -0.2(10)
C11 C6 C7 C8 178.6(7)
C6 C7 C8 C9 0.0(11)
C7 C8 C9 C10 0.4(12)
C6 C5 C10 C9 0.4(10)
N1 C5 C10 C9 -178.4(6)
C6 C5 C10 C12 -179.2(6)
N1 C5 C10 C12 2.0(9)
C8 C9 C10 C5 -0.6(10)
C8 C9 C10 C12 179.0(7)
C1 N2 C13 C18 83.9(8)
C3 N2 C13 C18 -88.2(8)
C1 N2 C13 C14 -98.8(8)
C3 N2 C13 C14 89.1(8)
C18 C13 C14 C15 -1.0(10)
N2 C13 C14 C15 -178.1(6)
C18 C13 C14 C19 -179.3(7)
N2 C13 C14 C19 3.6(10)
C13 C14 C15 C16 1.4(10)
C19 C14 C15 C16 179.7(7)
C14 C15 C16 C17 -1.0(11)
C15 C16 C17 C18 0.1(12)
C14 C13 C18 C17 0.1(10)
N2 C13 C18 C17 177.2(6)
C14 C13 C18 C20 178.0(7)
N2 C13 C18 C20 -4.9(10)
C16 C17 C18 C13 0.3(11)
C16 C17 C18 C20 -177.5(7)
C4 N3 C21 C22 -59.0(9)
C4 N3 C21 C26 128.1(7)
C26 C21 C22 C23 -3.5(10)
N3 C21 C22 C23 -176.0(6)
C26 C21 C22 C27 173.8(7)
N3 C21 C22 C27 1.3(10)
C21 C22 C23 C24 0.5(11)
C27 C22 C23 C24 -176.9(7)
C22 C23 C24 C25 1.8(13)
C23 C24 C25 C26 -1.2(13)
C24 C25 C26 C21 -1.6(11)
C24 C25 C26 C28 179.4(7)
C22 C21 C26 C25 4.0(10)
N3 C21 C26 C25 176.9(6)
C22 C21 C26 C28 -177.0(7)
N3 C21 C26 C28 -4.1(9)
